data_2241803
loop_
_publ_author_name
'Setifi, Fatima'
'Valkonen, Arto'
'Setifi, Zouaoui'
'Nummelin, Sami'
'Touzani, Rachid'
'Glidewell, Christopher'

_publ_section_title
;
 Crystal structure of [tris(4,4'-bipyridine)]diium
 bis(1,1,3,3-tetracyano-2-ethoxypropenide) trihydrate
;
_journal_coeditor_code HB7603
_journal_issue 9
_journal_name_full 'Acta Crystallographica Section E'
_journal_page_first 1246
_journal_page_last 1250
_journal_paper_doi 10.1107/S2056989016012160
_journal_volume 72
_journal_year 2016
_chemical_formula_iupac 'C30 H26 N6 2+, 2C9 H5 N4 O -, 3H2 O'
_chemical_formula_moiety 'C30 H26 N6 2+, 2(C9 H5 N4 O -), 3(H2 O)'
_chemical_formula_sum 'C48 H42 N14 O5'
_chemical_formula_weight 894.95
_chemical_name_systematic
;
[Tris(4,4-bipyridine)]diium
bis(1,1,3,3-tetracyano-2-ethoxypropenide) trihydrate
;
_space_group_crystal_system monoclinic
_space_group_IT_number 15
_space_group_name_Hall '-I 2ya'
_space_group_name_H-M_alt 'I 1 2/a 1'
_symmetry_space_group_name_Hall '-I 2ya'
_symmetry_space_group_name_H-M 'I 1 2/a 1'
_atom_sites_solution_hydrogens mixed
_audit_creation_method SHELXL-2014
_cell_angle_alpha 90
_cell_angle_beta 100.4480(10)
_cell_angle_gamma 90
_cell_formula_units_Z 4
_cell_length_a 18.1861(2)
_cell_length_b 7.11870(10)
_cell_length_c 35.7070(4)
_cell_measurement_reflns_used 5197
_cell_measurement_temperature 123(2)
_cell_measurement_theta_max 27.52
_cell_measurement_theta_min 2.32
_cell_volume 4546.03(10)
_computing_cell_refinement
;
DENZO-SMN (Otwinowski & Minor, 1997)
;
_computing_data_collection
;
COLLECT (Bruker, 2008)
;
_computing_data_reduction
;
DENZO-SMN (Otwinowski & Minor, 1997)
;
_computing_molecular_graphics
;
PLATON (Spek, 2009)
;
_computing_publication_material
;
SHELXL2014 (Sheldrick, 2015) and PLATON (Spek, 2009)
;
_computing_structure_refinement
;
SHELXL2014 (Sheldrick, 2015)
;
_computing_structure_solution
;
SHELXS97 (Sheldrick, 2008)
;
_diffrn_ambient_temperature 123(2)
_diffrn_measured_fraction_theta_full 0.992
_diffrn_measured_fraction_theta_max 0.992
_diffrn_measurement_device_type 'Bruker--Nonius Kappa CCD with APEXII detector'
_diffrn_measurement_method '\f and \w scans'
_diffrn_radiation_monochromator graphite
_diffrn_radiation_type MoK\a
_diffrn_radiation_wavelength 0.71073
_diffrn_reflns_av_R_equivalents 0.0391
_diffrn_reflns_limit_h_max 23
_diffrn_reflns_limit_h_min -23
_diffrn_reflns_limit_k_max 9
_diffrn_reflns_limit_k_min -8
_diffrn_reflns_limit_l_max 46
_diffrn_reflns_limit_l_min -42
_diffrn_reflns_number 35680
_diffrn_reflns_theta_full 25.242
_diffrn_reflns_theta_max 27.523
_diffrn_reflns_theta_min 2.320
_diffrn_standards_decay_% 0
_diffrn_standards_interval_count 0
_diffrn_standards_interval_time 0
_diffrn_standards_number 0
_exptl_absorpt_coefficient_mu 0.089
_exptl_absorpt_correction_T_max 0.973
_exptl_absorpt_correction_T_min 0.907
_exptl_absorpt_correction_type multi-scan
_exptl_absorpt_process_details
;
(SADABS; Sheldrick, 2003)
;
_exptl_crystal_colour 'pale yellow'
_exptl_crystal_density_diffrn 1.299
_exptl_crystal_description block
_exptl_crystal_F_000 1872
_exptl_crystal_size_max 0.450
_exptl_crystal_size_mid 0.380
_exptl_crystal_size_min 0.310
_refine_diff_density_max 0.319
_refine_diff_density_min -0.233
_refine_ls_extinction_method none
_refine_ls_goodness_of_fit_ref 1.085
_refine_ls_hydrogen_treatment mixed
_refine_ls_matrix_type full
_refine_ls_number_parameters 335
_refine_ls_number_reflns 5197
_refine_ls_number_restraints 1
_refine_ls_restrained_S_all 1.085
_refine_ls_R_factor_all 0.0572
_refine_ls_R_factor_gt 0.0490
_refine_ls_shift/su_max 0.001
_refine_ls_shift/su_mean 0.000
_refine_ls_structure_factor_coef Fsqd
_refine_ls_weighting_details 'w=1/[\s^2^(Fo^2^)+(0.0362P)^2^+5.2868P] where P=(Fo^2^+2Fc^2^)/3'
_refine_ls_weighting_scheme calc
_refine_ls_wR_factor_gt 0.1106
_refine_ls_wR_factor_ref 0.1148
_reflns_number_gt 4559
_reflns_number_total 5197
_reflns_threshold_expression 'I > 2\s(I)'
_cod_data_source_file hb7603sup1.cif
_cod_data_source_block I
_cod_database_code 2241803
_shelx_space_group_comment
;
The symmetry employed for this shelxl refinement is uniquely defined
by the following loop, which should always be used as a source of
symmetry information in preference to the above space-group names.
They are only intended as comments.
;
_shelx_estimated_absorpt_t_min 0.961
_shelx_estimated_absorpt_t_max 0.973
_shelxl_version_number 2.014

loop_
_space_group_symop_operation_xyz
'x, y, z'
'-x+1/2, y, -z'
'x+1/2, y+1/2, z+1/2'
'-x+1, y+1/2, -z+1/2'
'-x, -y, -z'
'x-1/2, -y, z'
'-x+1/2, -y+1/2, -z+1/2'
'x, -y+1/2, z+1/2'

loop_
_atom_site_type_symbol
_atom_site_label
_atom_site_fract_x
_atom_site_fract_y
_atom_site_fract_z
_atom_site_U_iso_or_equiv
_atom_site_adp_type
_atom_site_calc_flag
_atom_site_occupancy
N N11 0.34943(7) 0.62579(18) 0.59359(3) 0.0268(3) Uani d 1
H H11 0.3778(17) 0.621(4) 0.6196(11) 0.032 Uiso d 0.66(4)
C C12 0.34888(8) 0.7810(2) 0.57234(4) 0.0260(3) Uani d 1
H H12 0.3753 0.8893 0.5830 0.031 Uiso calc 1
C C13 0.31054(7) 0.7862(2) 0.53523(4) 0.0234(3) Uani d 1
H H13 0.3109 0.8967 0.5204 0.028 Uiso calc 1
C C14 0.27134(7) 0.62756(19) 0.51984(3) 0.0192(3) Uani d 1
C C15 0.27272(8) 0.4676(2) 0.54248(4) 0.0244(3) Uani d 1
H H15 0.2466 0.3574 0.5327 0.029 Uiso calc 1
C C16 0.31261(8) 0.4715(2) 0.57924(4) 0.0276(3) Uani d 1
H H16 0.3140 0.3625 0.5947 0.033 Uiso calc 1
N N21 0.42091(7) 0.62202(17) 0.66569(4) 0.0269(3) Uani d 1
H H21 0.400(3) 0.616(8) 0.641(2) 0.032 Uiso d 0.34(4)
C C22 0.49341(8) 0.5785(2) 0.67630(4) 0.0276(3) Uani d 1
H H22 0.5217 0.5488 0.6572 0.033 Uiso calc 1
C C23 0.52856(8) 0.5754(2) 0.71399(4) 0.0256(3) Uani d 1
H H23 0.5802 0.5455 0.7206 0.031 Uiso calc 1
C C24 0.48726(8) 0.61675(19) 0.74231(4) 0.0219(3) Uani d 1
C C25 0.41210(8) 0.6605(2) 0.73098(4) 0.0258(3) Uani d 1
H H25 0.3821 0.6887 0.7494 0.031 Uiso calc 1
C C26 0.38118(8) 0.6626(2) 0.69263(4) 0.0277(3) Uani d 1
H H26 0.3298 0.6940 0.6852 0.033 Uiso calc 1
N N31 0.58874(8) 0.61811(19) 0.86102(3) 0.0331(3) Uani d 1
C C32 0.51622(9) 0.5772(2) 0.84948(4) 0.0327(3) Uani d 1
H H32 0.4872 0.5488 0.8683 0.039 Uiso calc 1
C C33 0.48101(9) 0.5739(2) 0.81152(4) 0.0281(3) Uani d 1
H H33 0.4294 0.5438 0.8049 0.034 Uiso calc 1
C C34 0.52250(8) 0.61556(19) 0.78334(4) 0.0227(3) Uani d 1
C C35 0.59782(8) 0.6576(2) 0.79502(4) 0.0270(3) Uani d 1
H H35 0.6283 0.6867 0.7768 0.032 Uiso calc 1
C C36 0.62787(9) 0.6565(2) 0.83360(4) 0.0313(3) Uani d 1
H H36 0.6795 0.6848 0.8410 0.038 Uiso calc 1
C C41 0.15157(8) -0.1715(2) 0.58797(4) 0.0272(3) Uani d 1
C C42 0.11579(7) -0.3411(2) 0.57565(4) 0.0234(3) Uani d 1
C C43 0.11642(8) -0.5041(2) 0.59765(4) 0.0249(3) Uani d 1
C C411 0.16626(8) -0.0335(2) 0.56164(4) 0.0297(3) Uani d 1
N N411 0.17940(8) 0.0773(2) 0.54035(4) 0.0382(3) Uani d 1
C C412 0.17576(9) -0.1283(2) 0.62709(5) 0.0347(4) Uani d 1
N N412 0.19482(10) -0.0875(3) 0.65855(5) 0.0528(4) Uani d 1
C C431 0.06545(8) -0.6532(2) 0.58565(4) 0.0262(3) Uani d 1
N N431 0.02403(7) -0.77540(19) 0.57765(4) 0.0333(3) Uani d 1
C C432 0.16949(9) -0.5343(2) 0.63136(4) 0.0321(3) Uani d 1
N N432 0.21320(9) -0.5619(3) 0.65832(4) 0.0496(4) Uani d 1
O O421 0.08005(6) -0.35955(15) 0.53932(3) 0.0283(2) Uani d 1
C C421 0.02174(9) -0.2228(2) 0.52443(4) 0.0330(3) Uani d 1
H H41A 0.0143 -0.2200 0.4963 0.040 Uiso calc 1
H H41B 0.0372 -0.0959 0.5341 0.040 Uiso calc 1
C C422 -0.04964(9) -0.2764(3) 0.53674(5) 0.0427(4) Uani d 1
H H42A -0.0886 -0.1850 0.5268 0.064 Uiso calc 1
H H42B -0.0650 -0.4016 0.5269 0.064 Uiso calc 1
H H42C -0.0421 -0.2778 0.5646 0.064 Uiso calc 1
O O5A 0.2512(2) 0.9317(7) 0.73743(12) 0.0915(17) Uani d 0.522(6)
O O5B 0.28182(16) 0.9204(5) 0.76234(11) 0.0533(13) Uani d 0.478(6)
O O6A 0.7139(8) 0.743(4) 0.7296(2) 0.055(4) Uani d 0.34(3)
O O6B 0.7007(9) 0.824(4) 0.7286(3) 0.031(4) Uani d 0.16(3)

loop_
_atom_site_aniso_label
_atom_site_aniso_U_11
_atom_site_aniso_U_22
_atom_site_aniso_U_33
_atom_site_aniso_U_12
_atom_site_aniso_U_13
_atom_site_aniso_U_23
N11 0.0253(6) 0.0364(7) 0.0166(5) 0.0030(5) -0.0018(5) 0.0009(5)
C12 0.0241(7) 0.0309(8) 0.0210(6) -0.0013(6) -0.0013(5) -0.0028(6)
C13 0.0248(6) 0.0246(7) 0.0199(6) -0.0014(5) 0.0015(5) 0.0007(5)
C14 0.0165(6) 0.0233(7) 0.0169(6) 0.0020(5) 0.0011(5) 0.0004(5)
C15 0.0244(6) 0.0254(7) 0.0224(7) -0.0016(6) 0.0013(5) 0.0016(5)
C16 0.0295(7) 0.0306(8) 0.0217(7) 0.0026(6) 0.0020(5) 0.0063(6)
N21 0.0325(6) 0.0262(6) 0.0188(6) -0.0020(5) -0.0036(5) 0.0016(5)
C22 0.0322(7) 0.0283(7) 0.0216(7) -0.0004(6) 0.0034(6) 0.0011(6)
C23 0.0259(7) 0.0255(7) 0.0235(7) 0.0015(6) -0.0002(5) 0.0007(5)
C24 0.0269(7) 0.0174(6) 0.0197(6) -0.0014(5) 0.0001(5) 0.0006(5)
C25 0.0270(7) 0.0265(7) 0.0228(7) -0.0006(6) 0.0016(5) -0.0024(5)
C26 0.0260(7) 0.0280(8) 0.0259(7) -0.0003(6) -0.0035(5) -0.0002(6)
N31 0.0437(8) 0.0285(7) 0.0227(6) 0.0020(6) -0.0053(5) 0.0004(5)
C32 0.0466(9) 0.0287(8) 0.0216(7) -0.0022(7) 0.0029(6) 0.0032(6)
C33 0.0332(7) 0.0253(7) 0.0239(7) -0.0026(6) 0.0003(6) 0.0014(6)
C34 0.0295(7) 0.0174(6) 0.0193(6) 0.0035(5) -0.0010(5) -0.0005(5)
C35 0.0292(7) 0.0249(7) 0.0250(7) 0.0031(6) 0.0001(6) -0.0028(5)
C36 0.0324(8) 0.0294(8) 0.0280(7) 0.0037(6) -0.0054(6) -0.0041(6)
C41 0.0283(7) 0.0256(7) 0.0286(7) -0.0013(6) 0.0074(6) -0.0023(6)
C42 0.0226(6) 0.0266(7) 0.0217(6) 0.0015(5) 0.0060(5) -0.0009(5)
C43 0.0246(7) 0.0266(7) 0.0233(7) -0.0006(6) 0.0038(5) 0.0012(5)
C411 0.0284(7) 0.0245(7) 0.0379(8) -0.0001(6) 0.0108(6) -0.0039(6)
N411 0.0419(8) 0.0267(7) 0.0495(8) -0.0033(6) 0.0181(7) 0.0013(6)
C412 0.0343(8) 0.0332(9) 0.0375(9) -0.0080(7) 0.0084(7) -0.0069(7)
N412 0.0583(10) 0.0593(11) 0.0399(9) -0.0190(8) 0.0065(7) -0.0157(8)
C431 0.0278(7) 0.0265(7) 0.0250(7) 0.0036(6) 0.0068(5) 0.0037(6)
N431 0.0345(7) 0.0284(7) 0.0366(7) -0.0030(6) 0.0053(6) 0.0006(6)
C432 0.0305(8) 0.0326(8) 0.0325(8) -0.0031(6) 0.0036(6) 0.0064(6)
N432 0.0429(8) 0.0560(10) 0.0432(9) -0.0030(7) -0.0096(7) 0.0147(7)
O421 0.0348(5) 0.0277(5) 0.0211(5) 0.0027(4) 0.0019(4) -0.0006(4)
C421 0.0368(8) 0.0334(8) 0.0263(7) 0.0047(7) -0.0011(6) 0.0061(6)
C422 0.0353(9) 0.0423(10) 0.0489(10) 0.0042(8) 0.0031(7) -0.0003(8)
O5A 0.059(2) 0.166(4) 0.054(3) 0.015(2) 0.021(2) 0.037(2)
O5B 0.0324(15) 0.082(2) 0.043(2) 0.0148(14) 0.0002(14) -0.0208(16)
O6A 0.058(4) 0.072(11) 0.038(2) -0.021(6) 0.015(2) -0.009(4)
O6B 0.047(5) 0.023(9) 0.027(4) 0.002(5) 0.016(3) 0.000(4)

loop_
_atom_type_symbol
_atom_type_description
_atom_type_scat_dispersion_real
_atom_type_scat_dispersion_imag
_atom_type_scat_source
C C 0.0033 0.0016 'International Tables Vol C Tables 4.2.6.8 and 6.1.1.4'
H H 0.0000 0.0000 'International Tables Vol C Tables 4.2.6.8 and 6.1.1.4'
N N 0.0061 0.0033 'International Tables Vol C Tables 4.2.6.8 and 6.1.1.4'
O O 0.0106 0.0060 'International Tables Vol C Tables 4.2.6.8 and 6.1.1.4'

loop_
_geom_angle_atom_site_label_1
_geom_angle_atom_site_label_2
_geom_angle_atom_site_label_3
_geom_angle_site_symmetry_3
_geom_angle
_geom_angle_publ_flag
C16 N11 C12 . 120.54(12) ?
C16 N11 H11 . 118.5(16) ?
C12 N11 H11 . 121.0(17) ?
N11 C12 C13 . 121.05(14) ?
N11 C12 H12 . 119.5 ?
C13 C12 H12 . 119.5 ?
C12 C13 C14 . 119.33(13) ?
C12 C13 H13 . 120.3 ?
C14 C13 H13 . 120.3 ?
C13 C14 C15 . 118.63(11) ?
C13 C14 C14 2_556 121.13(8) ?
C15 C14 C14 2_556 120.25(9) ?
C16 C15 C14 . 119.06(13) ?
C16 C15 H15 . 120.5 ?
C14 C15 H15 . 120.5 ?
N11 C16 C15 . 121.39(13) ?
N11 C16 H16 . 119.3 ?
C15 C16 H16 . 119.3 ?
C26 N21 C22 . 118.63(12) ?
C26 N21 H21 . 123(3) ?
C22 N21 H21 . 119(3) ?
N21 C22 C23 . 122.47(14) ?
N21 C22 H22 . 118.8 ?
C23 C22 H22 . 118.8 ?
C22 C23 C24 . 119.19(13) ?
C22 C23 H23 . 120.4 ?
C24 C23 H23 . 120.4 ?
C25 C24 C23 . 117.80(12) ?
C25 C24 C34 . 120.90(12) ?
C23 C24 C34 . 121.30(12) ?
C26 C25 C24 . 119.55(13) ?
C26 C25 H25 . 120.2 ?
C24 C25 H25 . 120.2 ?
N21 C26 C25 . 122.35(13) ?
N21 C26 H26 . 118.8 ?
C25 C26 H26 . 118.8 ?
C36 N31 C32 . 116.31(13) ?
N31 C32 C33 . 123.86(15) ?
N31 C32 H32 . 118.1 ?
C33 C32 H32 . 118.1 ?
C32 C33 C34 . 119.08(14) ?
C32 C33 H33 . 120.5 ?
C34 C33 H33 . 120.5 ?
C35 C34 C33 . 117.49(13) ?
C35 C34 C24 . 121.27(13) ?
C33 C34 C24 . 121.24(13) ?
C36 C35 C34 . 119.10(14) ?
C36 C35 H35 . 120.5 ?
C34 C35 H35 . 120.5 ?
N31 C36 C35 . 124.16(14) ?
N31 C36 H36 . 117.9 ?
C35 C36 H36 . 117.9 ?
C42 C41 C411 . 121.34(13) n
C42 C41 C412 . 122.53(14) n
C411 C41 C412 . 116.12(14) n
O421 C42 C43 . 114.36(12) ?
O421 C42 C41 . 120.05(13) ?
C41 C42 C43 . 125.51(13) n
C42 C43 C431 . 120.70(13) n
C42 C43 C432 . 122.51(13) n
C431 C43 C432 . 116.70(13) n
N411 C411 C41 . 178.83(16) ?
N412 C412 C41 . 177.9(2) ?
N431 C431 C43 . 176.87(15) ?
N432 C432 C43 . 178.5(2) ?
C42 O421 C421 . 118.36(11) ?
O421 C421 C422 . 109.51(13) ?
O421 C421 H41A . 109.8 ?
C422 C421 H41A . 109.8 ?
O421 C421 H41B . 109.8 ?
C422 C421 H41B . 109.8 ?
H41A C421 H41B . 108.2 ?
C421 C422 H42A . 109.5 ?
C421 C422 H42B . 109.5 ?
H42A C422 H42B . 109.5 ?
C421 C422 H42C . 109.5 ?
H42A C422 H42C . 109.5 ?
H42B C422 H42C . 109.5 ?
O6B O6A O6A 7_666 102(2) ?

loop_
_geom_bond_atom_site_label_1
_geom_bond_atom_site_label_2
_geom_bond_site_symmetry_2
_geom_bond_distance
_geom_bond_publ_flag
N11 C16 . 1.339(2) ?
N11 C12 . 1.3393(19) ?
N11 H11 . 0.98(4) ?
C12 C13 . 1.3813(19) ?
C12 H12 . 0.9500 ?
C13 C14 . 1.3938(19) ?
C13 H13 . 0.9500 ?
C14 C15 . 1.3943(19) ?
C14 C14 2_556 1.487(2) ?
C15 C16 . 1.3802(19) ?
C15 H15 . 0.9500 ?
C16 H16 . 0.9500 ?
N21 C26 . 1.335(2) ?
N21 C22 . 1.3405(19) ?
N21 H21 . 0.90(8) ?
C22 C23 . 1.3813(19) ?
C22 H22 . 0.9500 ?
C23 C24 . 1.396(2) ?
C23 H23 . 0.9500 ?
C24 C25 . 1.3887(19) ?
C24 C34 . 1.4885(18) ?
C25 C26 . 1.3826(19) ?
C25 H25 . 0.9500 ?
C26 H26 . 0.9500 ?
N31 C36 . 1.339(2) ?
N31 C32 . 1.340(2) ?
C32 C33 . 1.390(2) ?
C32 H32 . 0.9500 ?
C33 C34 . 1.395(2) ?
C33 H33 . 0.9500 ?
C34 C35 . 1.390(2) ?
C35 C36 . 1.387(2) ?
C35 H35 . 0.9500 ?
C36 H36 . 0.9500 ?
C41 C42 . 1.404(2) n
C41 C411 . 1.418(2) n
C41 C412 . 1.420(2) n
C42 O421 . 1.3480(16) ?
C411 N411 . 1.151(2) n
C412 N412 . 1.151(2) n
C42 C43 . 1.400(2) n
C43 C431 . 1.423(2) n
C43 C432 . 1.416(2) n
C431 N431 . 1.152(2) n
C432 N432 . 1.149(2) n
O421 C421 . 1.4662(18) ?
C421 C422 . 1.493(2) ?
C421 H41A . 0.9900 ?
C421 H41B . 0.9900 ?
C422 H42A . 0.9800 ?
C422 H42B . 0.9800 ?
C422 H42C . 0.9800 ?
O5A O5B . 0.963(4) ?
O6A O6B . 0.627(9) ?
O6A O6A 7_666 1.78(2) ?

loop_
_geom_hbond_atom_site_label_D
_geom_hbond_atom_site_label_H
_geom_hbond_atom_site_label_A
_geom_hbond_site_symmetry_A
_geom_hbond_distance_DH
_geom_hbond_distance_HA
_geom_hbond_distance_DA
_geom_hbond_angle_DHA
_geom_hbond_publ_flag
N11 H11 N21 . 0.98(4) 1.69(4) 2.6655(18) 175(3) y
N21 H21 N11 . 0.90(7) 1.78(7) 2.6655(18) 172(5) y
C12 H12 N31 4_556 0.95 2.57 3.4248(19) 150 y
C13 H13 N411 2_566 0.95 2.56 3.434(2) 154 y
C15 H15 N411 . 0.95 2.38 3.249(2) 152 y
C25 H25 O5B . 0.95 2.56 3.355(4) 141 y
C35 H35 O6A . 0.95 2.53 3.474(13) 176 y
C35 H35 O6B . 0.95 2.54 3.484(16) 170 y
C421 H41A N431 5_546 0.99 2.61 3.589(2) 172 y

loop_
_geom_torsion_atom_site_label_1
_geom_torsion_atom_site_label_2
_geom_torsion_atom_site_label_3
_geom_torsion_atom_site_label_4
_geom_torsion_site_symmetry_1
_geom_torsion_site_symmetry_4
_geom_torsion
C16 N11 C12 C13 . . 0.0(2)
N11 C12 C13 C14 . . 0.5(2)
C12 C13 C14 C15 . . -0.6(2)
C12 C13 C14 C14 . 2_556 179.35(14)
C13 C14 C15 C16 . . 0.1(2)
C14 C14 C15 C16 2_556 . -179.83(14)
C12 N11 C16 C15 . . -0.5(2)
C14 C15 C16 N11 . . 0.4(2)
C26 N21 C22 C23 . . -0.4(2)
N21 C22 C23 C24 . . 0.8(2)
C22 C23 C24 C25 . . -0.3(2)
C22 C23 C24 C34 . . -179.91(13)
C23 C24 C25 C26 . . -0.3(2)
C34 C24 C25 C26 . . 179.24(13)
C22 N21 C26 C25 . . -0.3(2)
C24 C25 C26 N21 . . 0.7(2)
C36 N31 C32 C33 . . -0.3(2)
N31 C32 C33 C34 . . -0.1(2)
C32 C33 C34 C35 . . 0.3(2)
C32 C33 C34 C24 . . -179.10(13)
C25 C24 C34 C35 . . -150.27(14)
C23 C24 C34 C35 . . 29.3(2)
C25 C24 C34 C33 . . 29.1(2)
C23 C24 C34 C33 . . -151.33(14)
C33 C34 C35 C36 . . -0.1(2)
C24 C34 C35 C36 . . 179.35(13)
C32 N31 C36 C35 . . 0.6(2)
C34 C35 C36 N31 . . -0.4(2)
C411 C41 C42 O421 . . -14.7(2)
C412 C41 C42 O421 . . 165.94(14)
C411 C41 C42 C43 . . 161.79(14)
C412 C41 C42 C43 . . -17.6(2)
O421 C42 C43 C432 . . 158.96(13)
C41 C42 C43 C432 . . -17.7(2)
O421 C42 C43 C431 . . -17.47(19)
C41 C42 C43 C431 . . 165.87(14)
C43 C42 O421 C421 . . 127.63(14)
C41 C42 O421 C421 . . -55.52(18)
C42 O421 C421 C422 . . -81.41(17)

_cod_database_fobs_code 2241803
